data_7113655
loop_
_publ_author_name
'Han, Lei'
'Hong, Maochun'
'Wang, Ruihu'
'Luo, Junhua'
'Lin, Zhengzhong'
'Yuan, Daqiang'

_publ_section_title
;
 A novel nonlinear optically active tubular coordination network based on
 two distinct homo-chiral helices
;
_journal_coden_ASTM CHCOFS
_journal_issue 20
_journal_name_full
;
 Chemical Communications (Cambridge, United Kingdom)
;
_journal_page_first 2580
_journal_page_last 2581
_journal_paper_doi 10.1039/b308007b
_journal_year 2003
_chemical_formula_sum 'C13 H11 N O3 S Zn'
_chemical_formula_weight 326.66
_space_group_IT_number 4
_symmetry_cell_setting monoclinic
_symmetry_space_group_name_Hall 'P 2yb'
_symmetry_space_group_name_H-M 'P 1 21 1'
_atom_sites_solution_hydrogens geom
_atom_sites_solution_primary direct
_atom_sites_solution_secondary difmap
_audit_creation_method SHELXL-97
_cell_angle_alpha 90.00
_cell_angle_beta 112.091(3)
_cell_angle_gamma 90.00
_cell_formula_units_Z 2
_cell_length_a 10.9901(12)
_cell_length_b 5.8238(7)
_cell_length_c 12.5648(13)
_cell_measurement_reflns_used 48
_cell_measurement_temperature 293(2)
_cell_measurement_theta_max 25.08
_cell_measurement_theta_min 1.75
_cell_volume 745.16(14)
_computing_cell_refinement 'Smart and Saznt (Siemens, 1994)'
_computing_data_collection 'Smart (Siemens, 1994)'
_computing_data_reduction 'SHELXTL (Sheldrick, 1997)'
_computing_molecular_graphics 'SHELXTL (Sheldrick, 1997)'
_computing_publication_material 'SHELXTL (Sheldrick, 1997)'
_computing_structure_refinement 'SHELXL-97 (Sheldrick, 1997)'
_computing_structure_solution 'SHELXS-97 (Sheldrick, 1997)'
_diffrn_ambient_temperature 293(2)
_diffrn_detector_area_resol_mean 8.192
_diffrn_measured_fraction_theta_full 0.970
_diffrn_measured_fraction_theta_max 0.970
_diffrn_measurement_device_type 'Smart CCD'
_diffrn_measurement_method '\w scan'
_diffrn_radiation_monochromator graphite
_diffrn_radiation_source 'fine-focus sealed tube'
_diffrn_radiation_type MoK\a
_diffrn_radiation_wavelength 0.71073
_diffrn_reflns_av_R_equivalents 0.0180
_diffrn_reflns_av_sigmaI/netI 0.0373
_diffrn_reflns_limit_h_max 13
_diffrn_reflns_limit_h_min -11
_diffrn_reflns_limit_k_max 6
_diffrn_reflns_limit_k_min -6
_diffrn_reflns_limit_l_max 14
_diffrn_reflns_limit_l_min -9
_diffrn_reflns_number 2410
_diffrn_reflns_theta_full 25.08
_diffrn_reflns_theta_max 25.08
_diffrn_reflns_theta_min 1.75
_diffrn_standards_decay_% none
_diffrn_standards_interval_count none
_diffrn_standards_interval_time none
_diffrn_standards_number none
_exptl_absorpt_coefficient_mu 1.789
_exptl_absorpt_correction_T_max 1.0000
_exptl_absorpt_correction_T_min .6805
_exptl_absorpt_correction_type empirical
_exptl_absorpt_process_details 'SADABS (Sheldrick, 1996)'
_exptl_crystal_colour colorless
_exptl_crystal_density_diffrn 1.456
_exptl_crystal_density_meas ?
_exptl_crystal_density_method 'not measured'
_exptl_crystal_description block
_exptl_crystal_F_000 332
_exptl_crystal_size_max 0.52
_exptl_crystal_size_mid 0.30
_exptl_crystal_size_min 0.22
_refine_diff_density_max 1.024
_refine_diff_density_min -0.622
_refine_diff_density_rms 0.192
_refine_ls_abs_structure_details 'Flack H D (1983), Acta Cryst. A39, 876-881'
_refine_ls_abs_structure_Flack 0.04(4)
_refine_ls_extinction_method none
_refine_ls_goodness_of_fit_ref 1.207
_refine_ls_hydrogen_treatment mixed
_refine_ls_matrix_type full
_refine_ls_number_parameters 172
_refine_ls_number_reflns 2026
_refine_ls_number_restraints 1
_refine_ls_restrained_S_all 1.207
_refine_ls_R_factor_gt 0.0551
_refine_ls_shift/su_max 0.000
_refine_ls_shift/su_mean 0.000
_refine_ls_structure_factor_coef Fsqd
_refine_ls_weighting_details 'calc w=1/[\s^2^(Fo^2^)+(0.1050P)^2^+1.4653P] where P=(Fo^2^+2Fc^2^)/3'
_refine_ls_weighting_scheme calc
_refine_ls_wR_factor_gt 0.1668
_refine_ls_wR_factor_ref 0.1815
_reflns_number_gt 1888
_reflns_number_total 2026
_reflns_threshold_expression >2sigma(I)
_cod_duplicate_entry 7104847
_cod_data_source_file b308007b.txt
_cod_data_source_block a
_cod_depositor_comments
;
The following automatic conversions were performed:

'_exptl_crystal_density_meas' value 'not measured' was changed to '?'
- the value is perceived as not measured.

Automatic conversion script
Id: cif_fix_values 3008 2015-01-20 13:52:24Z robertas 
;
_cod_original_sg_symbol_H-M P2(1)
_cod_database_code 7113655
_refine_ls_r_factor_ref 0.0632

loop_
_symmetry_equiv_pos_as_xyz
'x, y, z'
'-x, y+1/2, -z'

loop_
_atom_site_label
_atom_site_type_symbol
_atom_site_fract_x
_atom_site_fract_y
_atom_site_fract_z
_atom_site_U_iso_or_equiv
_atom_site_adp_type
_atom_site_occupancy
_atom_site_symmetry_multiplicity
_atom_site_calc_flag
_atom_site_refinement_flags
Zn1 Zn 0.42476(9) 0.45059(19) 0.91987(7) 0.0369(3) Uani 1 1 d .
S1 S 0.2026(3) 1.0768(6) 0.1656(2) 0.0492(7) Uani 1 1 d .
O1 O 0.3350(8) 0.8526(14) 0.7736(6) 0.059(2) Uani 1 1 d .
O2 O 0.4298(7) 0.5176(14) 0.7686(6) 0.055(2) Uani 1 1 d .
O3 O 0.4774(8) 0.1349(13) 0.9504(6) 0.0549(19) Uani 1 1 d .
N1 N -0.2271(7) 0.9723(19) 0.1044(6) 0.0417(18) Uani 1 1 d .
C1 C 0.3756(10) 0.7028(19) 0.7221(8) 0.043(2) Uani 1 1 d .
C2 C 0.3530(9) 0.7353(17) 0.5980(7) 0.039(2) Uani 1 1 d .
C3 C 0.3779(10) 0.567(2) 0.5345(8) 0.046(2) Uani 1 1 d .
H3A H 0.4121 0.4280 0.5696 0.055 Uiso 1 1 calc R
C4 C 0.3537(10) 0.596(2) 0.4176(8) 0.048(2) Uani 1 1 d .
H4A H 0.3706 0.4775 0.3755 0.058 Uiso 1 1 calc R
C5 C 0.3012(9) 0.937(3) 0.5426(7) 0.047(2) Uani 1 1 d .
H5A H 0.2813 1.0547 0.5834 0.056 Uiso 1 1 calc R
C6 C 0.2782(10) 0.968(3) 0.4277(8) 0.051(2) Uani 1 1 d .
H6A H 0.2439 1.1073 0.3927 0.061 Uiso 1 1 calc R
C7 C 0.3046(8) 0.8013(19) 0.3659(7) 0.038(2) Uani 1 1 d .
C8 C 0.2910(9) 0.830(2) 0.2413(7) 0.050(3) Uani 1 1 d .
H8A H 0.2480 0.6940 0.1993 0.060 Uiso 1 1 calc R
H8B H 0.3786 0.8347 0.2397 0.060 Uiso 1 1 calc R
C9 C 0.0376(9) 1.0221(16) 0.1465(7) 0.036(2) Uani 1 1 d .
C10 C -0.0553(11) 1.190(2) 0.0886(8) 0.049(3) Uani 1 1 d .
H10A H -0.0284 1.3233 0.0626 0.059 Uiso 1 1 calc R
C11 C -0.1840(10) 1.161(2) 0.0703(8) 0.046(2) Uani 1 1 d .
H11A H -0.2437 1.2752 0.0329 0.055 Uiso 1 1 calc R
C12 C -0.1398(9) 0.8088(19) 0.1588(9) 0.045(2) Uani 1 1 d .
H12A H -0.1705 0.6760 0.1815 0.054 Uiso 1 1 calc R
C13 C -0.0065(10) 0.827(2) 0.1831(9) 0.046(2) Uani 1 1 d .
H13A H 0.0514 0.7123 0.2228 0.056 Uiso 1 1 calc R

loop_
_atom_site_aniso_label
_atom_site_aniso_U_11
_atom_site_aniso_U_22
_atom_site_aniso_U_33
_atom_site_aniso_U_23
_atom_site_aniso_U_13
_atom_site_aniso_U_12
Zn1 0.0398(5) 0.0326(5) 0.0323(5) 0.0008(5) 0.0066(4) 0.0005(6)
S1 0.0474(13) 0.0626(17) 0.0374(12) 0.0061(11) 0.0158(11) -0.0126(13)
O1 0.081(5) 0.053(5) 0.037(3) -0.003(3) 0.016(4) 0.000(4)
O2 0.055(4) 0.072(7) 0.043(3) 0.015(3) 0.021(3) 0.018(4)
O3 0.074(5) 0.031(4) 0.044(3) 0.003(3) 0.004(3) 0.007(4)
N1 0.048(4) 0.035(5) 0.040(3) -0.001(4) 0.014(3) 0.005(5)
C1 0.041(5) 0.046(6) 0.033(4) 0.002(4) 0.004(4) -0.005(5)
C2 0.043(5) 0.039(6) 0.035(4) 0.004(4) 0.014(4) -0.004(4)
C3 0.045(5) 0.045(6) 0.042(5) 0.006(5) 0.009(4) -0.001(5)
C4 0.058(6) 0.047(6) 0.039(5) -0.006(4) 0.018(4) 0.005(5)
C5 0.065(5) 0.042(5) 0.036(4) -0.001(6) 0.022(4) 0.004(7)
C6 0.063(5) 0.048(6) 0.044(5) 0.007(6) 0.022(4) 0.009(7)
C7 0.032(4) 0.047(6) 0.031(4) 0.001(4) 0.009(4) 0.000(4)
C8 0.037(5) 0.078(8) 0.032(5) 0.000(5) 0.012(4) -0.003(5)
C9 0.041(5) 0.035(6) 0.032(4) -0.008(3) 0.013(4) -0.007(4)
C10 0.064(6) 0.043(6) 0.038(5) 0.012(4) 0.017(5) -0.002(5)
C11 0.048(5) 0.048(6) 0.043(5) 0.018(4) 0.018(5) -0.001(5)
C12 0.037(5) 0.038(6) 0.058(6) 0.011(5) 0.017(5) 0.003(4)
C13 0.046(5) 0.040(6) 0.052(6) 0.012(5) 0.018(5) -0.009(5)

loop_
_atom_type_symbol
_atom_type_description
_atom_type_scat_dispersion_real
_atom_type_scat_dispersion_imag
_atom_type_scat_source
C C 0.0033 0.0016 'International Tables Vol C Tables 4.2.6.8 and 6.1.1.4'
H H 0.0000 0.0000 'International Tables Vol C Tables 4.2.6.8 and 6.1.1.4'
N N 0.0061 0.0033 'International Tables Vol C Tables 4.2.6.8 and 6.1.1.4'
O O 0.0106 0.0060 'International Tables Vol C Tables 4.2.6.8 and 6.1.1.4'
S S 0.1246 0.1234 'International Tables Vol C Tables 4.2.6.8 and 6.1.1.4'
Zn Zn 0.2839 1.4301 'International Tables Vol C Tables 4.2.6.8 and 6.1.1.4'

loop_
_geom_angle_atom_site_label_1
_geom_angle_atom_site_label_2
_geom_angle_atom_site_label_3
_geom_angle
_geom_angle_site_symmetry_1
_geom_angle_site_symmetry_3
O3 Zn1 O3 109.67(16) 2_657 .
O3 Zn1 O2 120.2(4) 2_657 .
O3 Zn1 O2 105.5(3) . .
O3 Zn1 N1 108.2(3) 2_657 2_546
O3 Zn1 N1 107.9(4) . 2_546
O2 Zn1 N1 104.7(3) . 2_546
C9 S1 C8 104.5(5) . .
C1 O2 Zn1 116.0(6) . .
Zn1 O3 Zn1 137.6(4) 2_647 .
C11 N1 C12 118.5(8) . .
C11 N1 Zn1 118.9(7) . 2_556
C12 N1 Zn1 122.6(7) . 2_556
O1 C1 O2 123.2(8) . .
O1 C1 C2 119.6(9) . .
O2 C1 C2 117.0(9) . .
C3 C2 C5 117.2(9) . .
C3 C2 C1 122.0(9) . .
C5 C2 C1 120.7(9) . .
C2 C3 C4 121.9(10) . .
C7 C4 C3 119.2(10) . .
C2 C5 C6 121.4(12) . .
C7 C6 C5 120.9(13) . .
C6 C7 C4 119.4(9) . .
C6 C7 C8 123.7(10) . .
C4 C7 C8 116.8(9) . .
C7 C8 S1 117.1(8) . .
C13 C9 C10 117.9(9) . .
C13 C9 S1 125.1(8) . .
C10 C9 S1 116.9(7) . .
C11 C10 C9 120.4(9) . .
N1 C11 C10 121.8(10) . .
N1 C12 C13 123.5(10) . .
C9 C13 C12 117.9(10) . .

loop_
_geom_bond_atom_site_label_1
_geom_bond_atom_site_label_2
_geom_bond_distance
_geom_bond_site_symmetry_2
Zn1 O3 1.910(7) 2_657
Zn1 O3 1.922(8) .
Zn1 O2 1.961(6) .
Zn1 N1 2.081(8) 2_546
S1 C9 1.766(9) .
S1 C8 1.795(12) .
O1 C1 1.263(13) .
O2 C1 1.264(13) .
O3 Zn1 1.910(7) 2_647
N1 C11 1.328(15) .
N1 C12 1.343(13) .
N1 Zn1 2.081(7) 2_556
C1 C2 1.496(12) .
C2 C3 1.356(15) .
C2 C5 1.375(17) .
C3 C4 1.402(13) .
C4 C7 1.370(15) .
C5 C6 1.380(12) .
C6 C7 1.344(16) .
C7 C8 1.525(11) .
C9 C13 1.378(13) .
C9 C10 1.405(14) .
C10 C11 1.356(15) .
C12 C13 1.383(14) .
